data_1552283
loop_
_publ_author_name
'Gaedke, Marius'
'Witte, Felix'
'Anh\"auser, Jana'
'Hupatz, Henrik'
'Schr\"oder, Hendrik V.'
'Valkonen, Arto'
'Rissanen, Kari'
'L\"utzen, Arne'
'Paulus, Beate'
'Schalley, Christoph A.'

_publ_section_title
;
 Chiroptical inversion of a planar chiral redox-switchable rotaxane
;
_journal_name_full 'Chemical Science'
_journal_paper_doi 10.1039/C9SC03694F
_journal_year 2019
_chemical_formula_moiety 'C30 H36 O6 S8 [+ solvent]'
_chemical_formula_sum 'C30 H36 O6 S8'
_chemical_formula_weight 749.07
_space_group_crystal_system monoclinic
_space_group_IT_number 14
_space_group_name_Hall '-P 2yn'
_space_group_name_H-M_alt 'P 1 21/n 1'
_symmetry_space_group_name_Hall '-P 2yn'
_symmetry_space_group_name_H-M 'P 1 21/n 1'
_atom_sites_solution_hydrogens geom
_atom_sites_solution_primary iterative
_audit_creation_method SHELXL-2018/3
_audit_update_record
;
2019-04-17 deposited with the CCDC.    2019-09-04 downloaded from the CCDC.
;
_cell_angle_alpha 90
_cell_angle_beta 109.649(2)
_cell_angle_gamma 90
_cell_formula_units_Z 4
_cell_length_a 25.1361(6)
_cell_length_b 5.09490(10)
_cell_length_c 30.6018(9)
_cell_measurement_reflns_used 15644
_cell_measurement_temperature 170(2)
_cell_measurement_theta_max 28.700
_cell_measurement_theta_min 0.407
_cell_volume 3690.84(16)
_computing_cell_refinement 'DENZO-SMN (Otwinowski & Minor, 1997)'
_computing_data_collection 'Collect (Bruker, 2008)'
_computing_data_reduction DENZO-SMN
_computing_molecular_graphics SHELXL-2018/3
_computing_publication_material SHELXL-2018/3
_computing_structure_refinement 'SHELXL-2018/3 (Sheldrick, 2018)'
_computing_structure_solution 'SHELXT (Sheldrick, 2015)'
_diffrn_ambient_temperature 170(2)
_diffrn_detector_area_resol_mean 9
_diffrn_measured_fraction_theta_full 0.997
_diffrn_measured_fraction_theta_max 0.997
_diffrn_measurement_device_type 'Bruker-Nonius KappaCCD with APEX II'
_diffrn_measurement_method '\f and \w scans'
_diffrn_radiation_type MoK\a
_diffrn_radiation_wavelength 0.71073
_diffrn_reflns_av_R_equivalents 0.1129
_diffrn_reflns_av_unetI/netI 0.1418
_diffrn_reflns_Laue_measured_fraction_full 0.997
_diffrn_reflns_Laue_measured_fraction_max 0.997
_diffrn_reflns_limit_h_max 31
_diffrn_reflns_limit_h_min -31
_diffrn_reflns_limit_k_max 6
_diffrn_reflns_limit_k_min -6
_diffrn_reflns_limit_l_max 38
_diffrn_reflns_limit_l_min -37
_diffrn_reflns_number 14025
_diffrn_reflns_point_group_measured_fraction_full 0.997
_diffrn_reflns_point_group_measured_fraction_max 0.997
_diffrn_reflns_theta_full 25.242
_diffrn_reflns_theta_max 26.370
_diffrn_reflns_theta_min 1.823
_diffrn_source 'fine-focus sealed tube'
_exptl_absorpt_coefficient_mu 0.522
_exptl_absorpt_correction_T_max 0.7458
_exptl_absorpt_correction_T_min 0.6739
_exptl_absorpt_correction_type multi-scan
_exptl_absorpt_process_details 'Sadabs (Bruker, 2012)'
_exptl_crystal_colour orange
_exptl_crystal_density_diffrn 1.348
_exptl_crystal_description needle
_exptl_crystal_F_000 1568
_exptl_crystal_size_max 0.120
_exptl_crystal_size_mid 0.060
_exptl_crystal_size_min 0.030
_refine_diff_density_max 0.598
_refine_diff_density_min -0.408
_refine_diff_density_rms 0.105
_refine_ls_extinction_method none
_refine_ls_goodness_of_fit_ref 1.018
_refine_ls_hydrogen_treatment constr
_refine_ls_matrix_type full
_refine_ls_number_parameters 409
_refine_ls_number_reflns 7554
_refine_ls_number_restraints 32
_refine_ls_restrained_S_all 1.017
_refine_ls_R_factor_all 0.1606
_refine_ls_R_factor_gt 0.0734
_refine_ls_shift/su_max 0.001
_refine_ls_shift/su_mean 0.000
_refine_ls_structure_factor_coef Fsqd
_refine_ls_weighting_details 'w=1/[\s^2^(Fo^2^)+(0.0689P)^2^+4.0234P] where P=(Fo^2^+2Fc^2^)/3'
_refine_ls_weighting_scheme calc
_refine_ls_wR_factor_gt 0.1436
_refine_ls_wR_factor_ref 0.1770
_reflns_Friedel_coverage 0.000
_reflns_number_gt 3856
_reflns_number_total 7554
_reflns_threshold_expression 'I > 2\s(I)'
_cod_data_source_file c9sc03694f2.cif
_cod_data_source_block dTTFC8
_cod_database_code 1552283
_shelx_shelxl_version_number 2018/3
_shelx_space_group_comment
;
The symmetry employed for this shelxl refinement is uniquely defined
by the following loop, which should always be used as a source of
symmetry information in preference to the above space-group names.
They are only intended as comments.
;
_shelx_estimated_absorpt_t_min 0.940
_shelx_estimated_absorpt_t_max 0.985

loop_
_space_group_symop_operation_xyz
'x, y, z'
'-x+1/2, y+1/2, -z+1/2'
'-x, -y, -z'
'x-1/2, -y-1/2, z-1/2'

loop_
_atom_site_label
_atom_site_type_symbol
_atom_site_fract_x
_atom_site_fract_y
_atom_site_fract_z
_atom_site_U_iso_or_equiv
_atom_site_adp_type
_atom_site_occupancy
_atom_site_site_symmetry_order
_atom_site_calc_flag
_atom_site_refinement_flags_posn
_atom_site_refinement_flags_adp
_atom_site_refinement_flags_occupancy
_atom_site_disorder_assembly
_atom_site_disorder_group
S1 S 0.34220(6) 1.4924(3) 0.71700(5) 0.0272(3) Uani 1 1 d . . . . .
S2 S 0.28895(5) 1.0924(3) 0.64368(5) 0.0239(3) Uani 1 1 d . . . . .
S3 S 0.39734(5) 0.9070(3) 0.63695(5) 0.0231(3) Uani 1 1 d . . . . .
S4 S 0.46523(6) 1.3107(3) 0.70553(5) 0.0278(4) Uani 1 1 d . . . . .
S5 S 0.22150(5) 0.6766(3) 0.56274(5) 0.0252(3) Uani 1 1 d . . . . .
S6 S 0.33157(6) 0.4829(3) 0.56002(5) 0.0256(3) Uani 1 1 d . . . . .
S7 S 0.15505(6) 0.2991(3) 0.48761(5) 0.0290(4) Uani 1 1 d . . . . .
S8 S 0.27671(6) 0.0973(3) 0.48257(5) 0.0315(4) Uani 1 1 d . . . . .
O7 O 0.57668(14) 0.7194(7) 0.73627(13) 0.0282(9) Uani 1 1 d . . . . .
O18 O 0.63753(14) 0.3706(8) 0.78899(12) 0.0283(9) Uani 1 1 d . . . . .
O21 O 0.58985(15) 0.1856(8) 0.85524(13) 0.0321(10) Uani 1 1 d . . . . .
O24 O 0.52787(15) 0.3999(9) 0.91111(13) 0.0382(11) Uani 1 1 d . . . . .
O27 O 0.40929(18) 0.5992(10) 0.88718(15) 0.0526(13) Uani 1 1 d . . . . .
O30 O 0.36529(19) 1.0096(11) 0.82460(17) 0.0421(15) Uani 0.874(8) 1 d D U P A 1
O30B O 0.3334(14) 0.871(4) 0.8000(8) 0.041(4) Uani 0.126(8) 1 d D U P A 2
C2 C 0.3505(2) 1.2443(10) 0.67960(18) 0.0232(13) Uani 1 1 d . . . . .
C3 C 0.3998(2) 1.1647(11) 0.67578(18) 0.0218(12) Uani 1 1 d . . . . .
C5 C 0.5064(2) 1.0311(11) 0.73542(18) 0.0243(13) Uani 1 1 d . . . . .
H5A H 0.532588 1.087766 0.766032 0.029 Uiso 1 1 calc R U . . .
H5B H 0.480737 0.896712 0.740700 0.029 Uiso 1 1 calc R U . . .
C6 C 0.5399(2) 0.9124(11) 0.70717(19) 0.0264(13) Uani 1 1 d . . . . .
H6A H 0.514229 0.829673 0.678593 0.032 Uiso 1 1 calc R U . . .
H6B H 0.562238 1.049666 0.698267 0.032 Uiso 1 1 calc R U . . .
C8 C 0.6121(2) 0.5904(11) 0.71764(19) 0.0221(12) Uani 1 1 d . . . . .
C9 C 0.6169(2) 0.6387(11) 0.67560(19) 0.0257(13) Uani 1 1 d . . . . .
H9 H 0.594702 0.773503 0.656587 0.031 Uiso 1 1 calc R U . . .
C10 C 0.6543(2) 0.4916(11) 0.65957(19) 0.0256(13) Uani 1 1 d . . . . .
C11 C 0.6613(2) 0.5423(12) 0.6162(2) 0.0341(15) Uani 1 1 d . . . . .
H11 H 0.640318 0.679154 0.596939 0.041 Uiso 1 1 calc R U . . .
C12 C 0.6977(2) 0.3959(12) 0.6021(2) 0.0307(14) Uani 1 1 d . . . . .
H12 H 0.702576 0.434322 0.573269 0.037 Uiso 1 1 calc R U . . .
C13 C 0.7281(2) 0.1903(12) 0.6292(2) 0.0325(15) Uani 1 1 d . . . . .
H13 H 0.752557 0.086550 0.618460 0.039 Uiso 1 1 calc R U . . .
C14 C 0.7226(2) 0.1377(11) 0.6716(2) 0.0292(14) Uani 1 1 d . . . . .
H14 H 0.743574 -0.002006 0.690019 0.035 Uiso 1 1 calc R U . . .
C15 C 0.6861(2) 0.2898(11) 0.68788(19) 0.0256(13) Uani 1 1 d . . . . .
C16 C 0.6807(2) 0.2395(11) 0.73217(19) 0.0276(14) Uani 1 1 d . . . . .
H16 H 0.701861 0.102529 0.751245 0.033 Uiso 1 1 calc R U . . .
C17 C 0.6449(2) 0.3893(10) 0.74699(18) 0.0202(12) Uani 1 1 d . . . . .
C19 C 0.6607(2) 0.1455(12) 0.8178(2) 0.0297(14) Uani 1 1 d . . . . .
H19A H 0.701994 0.135157 0.824189 0.036 Uiso 1 1 calc R U . . .
H19B H 0.643179 -0.017729 0.801811 0.036 Uiso 1 1 calc R U . . .
C20 C 0.6487(2) 0.1765(13) 0.8623(2) 0.0334(15) Uani 1 1 d . . . . .
H20A H 0.665770 0.027782 0.883082 0.040 Uiso 1 1 calc R U . . .
H20B H 0.666585 0.340095 0.877821 0.040 Uiso 1 1 calc R U . . .
C22 C 0.5664(2) 0.4454(12) 0.8508(2) 0.0352(15) Uani 1 1 d . . . . .
H22A H 0.557975 0.509644 0.818671 0.042 Uiso 1 1 calc R U . . .
H22B H 0.593830 0.567004 0.872082 0.042 Uiso 1 1 calc R U . . .
C23 C 0.5131(2) 0.4347(14) 0.8628(2) 0.0411(17) Uani 1 1 d . . . . .
H23A H 0.491521 0.599734 0.853224 0.049 Uiso 1 1 calc R U . . .
H23B H 0.489119 0.287119 0.846227 0.049 Uiso 1 1 calc R U . . .
C25 C 0.4830(3) 0.2998(14) 0.9249(2) 0.0484(19) Uani 1 1 d . . . . .
H25A H 0.499378 0.205426 0.954724 0.058 Uiso 1 1 calc R U . . .
H25B H 0.461289 0.170799 0.901487 0.058 Uiso 1 1 calc R U . . .
C26 C 0.4432(3) 0.5040(15) 0.9306(2) 0.0464(18) Uani 1 1 d . . . . .
H26A H 0.418975 0.427633 0.946981 0.056 Uiso 1 1 calc R U . . .
H26B H 0.464936 0.650528 0.949551 0.056 Uiso 1 1 calc R U . . .
C28 C 0.3646(2) 0.7547(12) 0.8886(2) 0.0336(15) Uani 1 1 d . . . . .
H28A H 0.379639 0.898411 0.911142 0.040 Uiso 1 1 calc R U . . .
H28B H 0.339130 0.647397 0.899923 0.040 Uiso 1 1 calc R U . . .
C29 C 0.3319(3) 0.8688(14) 0.8438(2) 0.0433(16) Uani 1 1 d D U . . .
H29A H 0.312690 0.726521 0.822210 0.052 Uiso 0.874(8) 1 calc R U P A 1
H29B H 0.302524 0.985761 0.847890 0.052 Uiso 0.874(8) 1 calc R U P A 1
H29C H 0.293123 0.806962 0.839327 0.052 Uiso 0.126(8) 1 calc R U P A 2
H29D H 0.331628 1.057945 0.851086 0.052 Uiso 0.126(8) 1 calc R U P A 2
C31 C 0.3320(3) 1.1357(13) 0.7809(2) 0.0422(16) Uani 1 1 d D U . . .
H31A H 0.298417 1.224962 0.783897 0.051 Uiso 0.874(8) 1 calc R U P A 1
H31B H 0.319439 1.005744 0.755384 0.051 Uiso 0.874(8) 1 calc R U P A 1
H31C H 0.313893 1.239220 0.799390 0.051 Uiso 0.126(8) 1 calc R U P A 2
H31D H 0.302668 1.119293 0.749845 0.051 Uiso 0.126(8) 1 calc R U P A 2
C32 C 0.3717(2) 1.3283(13) 0.7723(2) 0.0354(15) Uani 1 1 d . . . . .
H32A H 0.406794 1.236380 0.773244 0.042 Uiso 1 1 calc R U . . .
H32B H 0.381840 1.461069 0.797380 0.042 Uiso 1 1 calc R U . . .
C33 C 0.3232(2) 0.8756(11) 0.61737(18) 0.0206(12) Uani 1 1 d . . . . .
C34 C 0.2958(2) 0.7023(11) 0.58432(17) 0.0215(12) Uani 1 1 d . . . . .
C35 C 0.2201(2) 0.4286(10) 0.52194(18) 0.0247(13) Uani 1 1 d . . . . .
C36 C 0.2701(2) 0.3446(10) 0.52048(17) 0.0224(13) Uani 1 1 d . . . . .
C37 C 0.1192(2) 0.5926(12) 0.4600(2) 0.0374(15) Uani 1 1 d . . . . .
H37A H 0.108315 0.696809 0.482598 0.056 Uiso 1 1 calc R U . . .
H37B H 0.085285 0.544515 0.434112 0.056 Uiso 1 1 calc R U . . .
H37C H 0.144437 0.696080 0.448371 0.056 Uiso 1 1 calc R U . . .
C38 C 0.3520(2) 0.0852(13) 0.4948(2) 0.0362(15) Uani 1 1 d . . . . .
H38A H 0.365126 0.255033 0.487338 0.054 Uiso 1 1 calc R U . . .
H38B H 0.360869 -0.052347 0.475915 0.054 Uiso 1 1 calc R U . . .
H38C H 0.370949 0.046147 0.527741 0.054 Uiso 1 1 calc R U . . .

loop_
_atom_site_aniso_label
_atom_site_aniso_U_11
_atom_site_aniso_U_22
_atom_site_aniso_U_33
_atom_site_aniso_U_23
_atom_site_aniso_U_13
_atom_site_aniso_U_12
S1 0.0300(8) 0.0229(8) 0.0260(8) -0.0052(7) 0.0059(6) 0.0061(7)
S2 0.0176(7) 0.0259(8) 0.0257(8) -0.0050(7) 0.0042(6) 0.0023(6)
S3 0.0179(7) 0.0242(8) 0.0250(8) -0.0085(7) 0.0045(6) 0.0011(6)
S4 0.0204(7) 0.0215(8) 0.0369(9) -0.0048(7) 0.0035(7) -0.0004(6)
S5 0.0220(7) 0.0267(9) 0.0250(8) -0.0065(7) 0.0056(6) -0.0012(6)
S6 0.0243(7) 0.0252(9) 0.0264(8) -0.0070(7) 0.0073(6) 0.0011(6)
S7 0.0294(8) 0.0253(9) 0.0278(8) -0.0025(7) 0.0039(7) -0.0058(7)
S8 0.0395(9) 0.0307(9) 0.0245(8) -0.0093(7) 0.0109(7) -0.0027(7)
O7 0.025(2) 0.030(2) 0.028(2) 0.0034(19) 0.0076(18) 0.0103(18)
O18 0.028(2) 0.031(3) 0.024(2) 0.0033(19) 0.0066(18) 0.0101(18)
O21 0.025(2) 0.035(3) 0.035(2) 0.004(2) 0.0089(19) 0.0038(19)
O24 0.027(2) 0.061(3) 0.027(2) -0.001(2) 0.0090(19) 0.005(2)
O27 0.042(3) 0.077(4) 0.043(3) 0.013(3) 0.020(2) 0.027(3)
O30 0.037(3) 0.055(3) 0.036(3) 0.018(3) 0.014(2) 0.003(2)
O30B 0.038(6) 0.052(6) 0.038(6) 0.014(6) 0.020(6) 0.007(6)
C2 0.028(3) 0.019(3) 0.022(3) 0.001(3) 0.008(3) 0.003(2)
C3 0.023(3) 0.022(3) 0.017(3) 0.000(2) 0.002(2) 0.000(2)
C5 0.024(3) 0.024(3) 0.019(3) 0.000(3) -0.001(2) 0.004(2)
C6 0.018(3) 0.030(4) 0.027(3) -0.002(3) 0.002(2) 0.002(3)
C8 0.018(3) 0.020(3) 0.028(3) -0.006(3) 0.007(2) 0.000(2)
C9 0.024(3) 0.025(4) 0.026(3) 0.004(3) 0.006(3) 0.006(3)
C10 0.026(3) 0.025(3) 0.024(3) -0.002(3) 0.007(3) 0.005(3)
C11 0.042(4) 0.029(4) 0.037(4) -0.002(3) 0.021(3) 0.001(3)
C12 0.036(3) 0.032(4) 0.022(3) 0.000(3) 0.008(3) -0.003(3)
C13 0.031(3) 0.031(4) 0.038(4) -0.012(3) 0.014(3) -0.004(3)
C14 0.022(3) 0.028(4) 0.033(3) 0.000(3) 0.002(3) 0.007(3)
C15 0.016(3) 0.029(3) 0.029(3) -0.003(3) 0.003(2) -0.002(2)
C16 0.023(3) 0.028(4) 0.029(3) -0.002(3) 0.005(3) -0.001(3)
C17 0.023(3) 0.022(3) 0.019(3) 0.002(2) 0.010(2) 0.001(2)
C19 0.027(3) 0.030(4) 0.032(3) 0.005(3) 0.009(3) 0.003(3)
C20 0.023(3) 0.047(4) 0.032(3) 0.007(3) 0.011(3) 0.004(3)
C22 0.039(4) 0.033(4) 0.034(4) 0.004(3) 0.012(3) 0.010(3)
C23 0.030(3) 0.066(5) 0.027(3) -0.005(3) 0.010(3) 0.008(3)
C25 0.043(4) 0.056(5) 0.051(4) 0.019(4) 0.021(4) 0.010(4)
C26 0.040(4) 0.065(5) 0.038(4) 0.013(4) 0.018(3) 0.005(4)
C28 0.027(3) 0.038(4) 0.042(4) 0.003(3) 0.021(3) 0.000(3)
C29 0.035(3) 0.058(4) 0.042(4) 0.010(3) 0.018(3) 0.007(3)
C31 0.044(3) 0.049(4) 0.042(4) 0.014(3) 0.025(3) 0.014(3)
C32 0.034(3) 0.046(4) 0.025(3) -0.003(3) 0.009(3) 0.010(3)
C33 0.016(3) 0.024(3) 0.020(3) 0.002(3) 0.003(2) 0.006(2)
C34 0.022(3) 0.026(3) 0.015(3) 0.000(3) 0.004(2) 0.000(2)
C35 0.031(3) 0.019(3) 0.022(3) 0.001(3) 0.006(3) -0.004(3)
C36 0.034(3) 0.019(3) 0.016(3) 0.003(2) 0.011(3) 0.001(2)
C37 0.035(3) 0.031(4) 0.036(4) -0.005(3) -0.002(3) -0.002(3)
C38 0.040(4) 0.039(4) 0.034(4) -0.003(3) 0.018(3) 0.010(3)

loop_
_atom_type_symbol
_atom_type_description
_atom_type_scat_dispersion_real
_atom_type_scat_dispersion_imag
_atom_type_scat_source
C C 0.0033 0.0016 'International Tables Vol C Tables 4.2.6.8 and 6.1.1.4'
H H 0.0000 0.0000 'International Tables Vol C Tables 4.2.6.8 and 6.1.1.4'
O O 0.0106 0.0060 'International Tables Vol C Tables 4.2.6.8 and 6.1.1.4'
S S 0.1246 0.1234 'International Tables Vol C Tables 4.2.6.8 and 6.1.1.4'

loop_
_geom_angle_atom_site_label_1
_geom_angle_atom_site_label_2
_geom_angle_atom_site_label_3
_geom_angle
C2 S1 C32 100.1(3)
C2 S2 C33 95.8(2)
C3 S3 C33 95.2(2)
C3 S4 C5 101.8(3)
C34 S5 C35 94.8(2)
C34 S6 C36 95.1(2)
C35 S7 C37 100.8(3)
C36 S8 C38 102.3(3)
C8 O7 C6 116.2(4)
C17 O18 C19 118.4(4)
C20 O21 C22 114.6(4)
C23 O24 C25 113.6(5)
C28 O27 C26 114.2(4)
C29 O30 C31 112.0(5)
C29 O30B C31 113.5(15)
C3 C2 S2 117.3(4)
C3 C2 S1 125.8(4)
S2 C2 S1 116.9(3)
C2 C3 S4 123.8(4)
C2 C3 S3 117.4(4)
S4 C3 S3 118.7(3)
C6 C5 S4 110.9(4)
C6 C5 H5A 109.5
S4 C5 H5A 109.5
C6 C5 H5B 109.5
S4 C5 H5B 109.5
H5A C5 H5B 108.1
O7 C6 C5 106.5(4)
O7 C6 H6A 110.4
C5 C6 H6A 110.4
O7 C6 H6B 110.4
C5 C6 H6B 110.4
H6A C6 H6B 108.6
C9 C8 O7 125.7(5)
C9 C8 C17 120.7(5)
O7 C8 C17 113.6(4)
C8 C9 C10 121.0(5)
C8 C9 H9 119.5
C10 C9 H9 119.5
C15 C10 C9 118.7(5)
C15 C10 C11 119.1(5)
C9 C10 C11 122.2(5)
C12 C11 C10 120.4(6)
C12 C11 H11 119.8
C10 C11 H11 119.8
C11 C12 C13 121.0(5)
C11 C12 H12 119.5
C13 C12 H12 119.5
C14 C13 C12 120.0(5)
C14 C13 H13 120.0
C12 C13 H13 120.0
C13 C14 C15 120.5(5)
C13 C14 H14 119.7
C15 C14 H14 119.7
C10 C15 C14 119.0(5)
C10 C15 C16 119.9(5)
C14 C15 C16 121.1(5)
C17 C16 C15 119.8(5)
C17 C16 H16 120.1
C15 C16 H16 120.1
O18 C17 C16 125.9(5)
O18 C17 C8 114.3(4)
C16 C17 C8 119.8(5)
O18 C19 C20 107.9(5)
O18 C19 H19A 110.1
C20 C19 H19A 110.1
O18 C19 H19B 110.1
C20 C19 H19B 110.1
H19A C19 H19B 108.4
O21 C20 C19 112.6(5)
O21 C20 H20A 109.1
C19 C20 H20A 109.1
O21 C20 H20B 109.1
C19 C20 H20B 109.1
H20A C20 H20B 107.8
O21 C22 C23 108.3(5)
O21 C22 H22A 110.0
C23 C22 H22A 110.0
O21 C22 H22B 110.0
C23 C22 H22B 110.0
H22A C22 H22B 108.4
O24 C23 C22 108.5(5)
O24 C23 H23A 110.0
C22 C23 H23A 110.0
O24 C23 H23B 110.0
C22 C23 H23B 110.0
H23A C23 H23B 108.4
O24 C25 C26 114.4(6)
O24 C25 H25A 108.7
C26 C25 H25A 108.7
O24 C25 H25B 108.7
C26 C25 H25B 108.7
H25A C25 H25B 107.6
O27 C26 C25 110.5(5)
O27 C26 H26A 109.6
C25 C26 H26A 109.6
O27 C26 H26B 109.6
C25 C26 H26B 109.6
H26A C26 H26B 108.1
O27 C28 C29 113.8(5)
O27 C28 H28A 108.8
C29 C28 H28A 108.8
O27 C28 H28B 108.8
C29 C28 H28B 108.8
H28A C28 H28B 107.7
O30B C29 C28 137.7(13)
O30 C29 C28 112.1(5)
O30 C29 H29A 109.2
C28 C29 H29A 109.2
O30 C29 H29B 109.2
C28 C29 H29B 109.2
H29A C29 H29B 107.9
O30B C29 H29C 102.7
C28 C29 H29C 102.7
O30B C29 H29D 102.7
C28 C29 H29D 102.7
H29C C29 H29D 105.0
O30B C31 C32 138.7(14)
O30 C31 C32 103.8(5)
O30 C31 H31A 111.0
C32 C31 H31A 111.0
O30 C31 H31B 111.0
C32 C31 H31B 111.0
H31A C31 H31B 109.0
O30B C31 H31C 102.4
C32 C31 H31C 102.4
O30B C31 H31D 102.4
C32 C31 H31D 102.4
H31C C31 H31D 104.9
C31 C32 S1 112.4(4)
C31 C32 H32A 109.1
S1 C32 H32A 109.1
C31 C32 H32B 109.1
S1 C32 H32B 109.1
H32A C32 H32B 107.8
C34 C33 S2 123.5(4)
C34 C33 S3 122.1(4)
S2 C33 S3 114.4(3)
C33 C34 S6 122.1(4)
C33 C34 S5 122.7(4)
S6 C34 S5 115.1(3)
C36 C35 S7 123.8(4)
C36 C35 S5 117.1(4)
S7 C35 S5 119.0(3)
C35 C36 S8 123.2(4)
C35 C36 S6 117.7(4)
S8 C36 S6 119.0(3)
S7 C37 H37A 109.5
S7 C37 H37B 109.5
H37A C37 H37B 109.5
S7 C37 H37C 109.5
H37A C37 H37C 109.5
H37B C37 H37C 109.5
S8 C38 H38A 109.5
S8 C38 H38B 109.5
H38A C38 H38B 109.5
S8 C38 H38C 109.5
H38A C38 H38C 109.5
H38B C38 H38C 109.5

loop_
_geom_bond_atom_site_label_1
_geom_bond_atom_site_label_2
_geom_bond_distance
S1 C2 1.764(5)
S1 C32 1.808(6)
S2 C2 1.748(6)
S2 C33 1.754(5)
S3 C3 1.758(5)
S3 C33 1.763(5)
S4 C3 1.755(5)
S4 C5 1.816(5)
S5 C34 1.763(5)
S5 C35 1.768(6)
S6 C34 1.750(5)
S6 C36 1.758(6)
S7 C35 1.749(6)
S7 C37 1.803(6)
S8 C36 1.758(5)
S8 C38 1.803(6)
O7 C8 1.375(6)
O7 C6 1.435(6)
O18 C17 1.362(6)
O18 C19 1.445(6)
O21 C20 1.422(6)
O21 C22 1.436(7)
O24 C23 1.410(6)
O24 C25 1.426(7)
O27 C28 1.386(6)
O27 C26 1.401(7)
O30 C29 1.376(7)
O30 C31 1.467(7)
O30B C29 1.353(18)
O30B C31 1.465(18)
C2 C3 1.346(7)
C5 C6 1.522(7)
C5 H5A 0.9900
C5 H5B 0.9900
C6 H6A 0.9900
C6 H6B 0.9900
C8 C9 1.354(7)
C8 C17 1.428(7)
C9 C10 1.414(7)
C9 H9 0.9500
C10 C15 1.407(8)
C10 C11 1.419(7)
C11 C12 1.360(7)
C11 H11 0.9500
C12 C13 1.394(8)
C12 H12 0.9500
C13 C14 1.374(8)
C13 H13 0.9500
C14 C15 1.415(7)
C14 H14 0.9500
C15 C16 1.430(7)
C16 C17 1.368(7)
C16 H16 0.9500
C19 C20 1.499(7)
C19 H19A 0.9900
C19 H19B 0.9900
C20 H20A 0.9900
C20 H20B 0.9900
C22 C23 1.505(7)
C22 H22A 0.9900
C22 H22B 0.9900
C23 H23A 0.9900
C23 H23B 0.9900
C25 C26 1.492(9)
C25 H25A 0.9900
C25 H25B 0.9900
C26 H26A 0.9900
C26 H26B 0.9900
C28 C29 1.462(8)
C28 H28A 0.9900
C28 H28B 0.9900
C29 H29A 0.9900
C29 H29B 0.9900
C29 H29C 0.9900
C29 H29D 0.9900
C31 C32 1.485(8)
C31 H31A 0.9900
C31 H31B 0.9900
C31 H31C 0.9900
C31 H31D 0.9900
C32 H32A 0.9900
C32 H32B 0.9900
C33 C34 1.345(7)
C35 C36 1.342(7)
C37 H37A 0.9800
C37 H37B 0.9800
C37 H37C 0.9800
C38 H38A 0.9800
C38 H38B 0.9800
C38 H38C 0.9800

loop_
_geom_torsion_atom_site_label_1
_geom_torsion_atom_site_label_2
_geom_torsion_atom_site_label_3
_geom_torsion_atom_site_label_4
_geom_torsion
C33 S2 C2 C3 1.8(5)
C33 S2 C2 S1 -179.2(3)
C32 S1 C2 C3 -70.9(5)
C32 S1 C2 S2 110.2(3)
S2 C2 C3 S4 174.9(3)
S1 C2 C3 S4 -4.0(7)
S2 C2 C3 S3 -2.7(6)
S1 C2 C3 S3 178.4(3)
C5 S4 C3 C2 124.8(5)
C5 S4 C3 S3 -57.7(4)
C33 S3 C3 C2 2.1(5)
C33 S3 C3 S4 -175.7(3)
C3 S4 C5 C6 94.1(4)
C8 O7 C6 C5 -178.7(4)
S4 C5 C6 O7 172.0(3)
C6 O7 C8 C9 3.2(8)
C6 O7 C8 C17 -176.1(4)
O7 C8 C9 C10 -179.3(5)
C17 C8 C9 C10 0.1(8)
C8 C9 C10 C15 1.1(8)
C8 C9 C10 C11 -178.4(5)
C15 C10 C11 C12 0.6(9)
C9 C10 C11 C12 -179.9(6)
C10 C11 C12 C13 1.4(9)
C11 C12 C13 C14 -1.9(9)
C12 C13 C14 C15 0.3(9)
C9 C10 C15 C14 178.5(5)
C11 C10 C15 C14 -2.1(8)
C9 C10 C15 C16 -0.9(8)
C11 C10 C15 C16 178.6(5)
C13 C14 C15 C10 1.6(8)
C13 C14 C15 C16 -179.1(5)
C10 C15 C16 C17 -0.5(8)
C14 C15 C16 C17 -179.8(5)
C19 O18 C17 C16 -12.3(8)
C19 O18 C17 C8 169.1(5)
C15 C16 C17 O18 -176.9(5)
C15 C16 C17 C8 1.6(8)
C9 C8 C17 O18 177.3(5)
O7 C8 C17 O18 -3.3(7)
C9 C8 C17 C16 -1.5(8)
O7 C8 C17 C16 178.0(5)
C17 O18 C19 C20 178.1(4)
C22 O21 C20 C19 -93.6(6)
O18 C19 C20 O21 61.3(6)
C20 O21 C22 C23 -157.5(5)
C25 O24 C23 C22 -160.0(5)
O21 C22 C23 O24 72.6(7)
C23 O24 C25 C26 -84.4(7)
C28 O27 C26 C25 169.2(5)
O24 C25 C26 O27 72.4(8)
C26 O27 C28 C29 175.8(6)
C31 O30B C29 C28 -127.5(16)
C31 O30 C29 C28 -176.9(5)
O27 C28 C29 O30B -2(2)
O27 C28 C29 O30 -55.2(8)
C29 O30B C31 C32 102(2)
C29 O30 C31 C32 165.8(5)
O30B C31 C32 S1 138.9(14)
O30 C31 C32 S1 175.0(4)
C2 S1 C32 C31 -77.8(5)
C2 S2 C33 C34 -179.1(5)
C2 S2 C33 S3 -0.3(3)
C3 S3 C33 C34 178.0(5)
C3 S3 C33 S2 -0.8(3)
S2 C33 C34 S6 -178.2(3)
S3 C33 C34 S6 3.2(7)
S2 C33 C34 S5 1.1(7)
S3 C33 C34 S5 -177.5(3)
C36 S6 C34 C33 -177.5(5)
C36 S6 C34 S5 3.1(3)
C35 S5 C34 C33 178.2(5)
C35 S5 C34 S6 -2.5(3)
C37 S7 C35 C36 -125.2(5)
C37 S7 C35 S5 57.2(4)
C34 S5 C35 C36 0.6(5)
C34 S5 C35 S7 178.3(3)
S7 C35 C36 S8 1.7(7)
S5 C35 C36 S8 179.3(3)
S7 C35 C36 S6 -176.1(3)
S5 C35 C36 S6 1.5(6)
C38 S8 C36 C35 177.2(5)
C38 S8 C36 S6 -5.0(4)
C34 S6 C36 C35 -2.8(5)
C34 S6 C36 S8 179.3(3)
